data_7211739
loop_
_publ_author_name
'Liu, Guang-Xiang'
'Zhu, Kun'
'Xu, Huan-Min'
'Nishihara, Sadafumi'
'Huang, Rong-Yi'
'Ren, Xiao-Ming'

_publ_section_title
;
 Five 3D metal--organic frameworks constructed from V-shaped
 polycarboxylate acids and flexible imidazole-based ligands
;
_journal_issue 4
_journal_name_full CrystEngComm
_journal_page_first 1175
_journal_paper_doi 10.1039/b913942g
_journal_volume 12
_journal_year 2010
_chemical_formula_moiety 'C28 H22 Co N4 O6 S'
_chemical_formula_sum 'C28 H22 Co N4 O6 S'
_chemical_formula_weight 601.49
_chemical_name_systematic
;
?
;
_space_group_IT_number 19
_symmetry_cell_setting orthorhombic
_symmetry_space_group_name_Hall 'P 2ac 2ab'
_symmetry_space_group_name_H-M 'P 21 21 21'
_atom_sites_solution_hydrogens geom
_atom_sites_solution_primary direct
_atom_sites_solution_secondary difmap
_audit_creation_method SHELXL-97
_cell_angle_alpha 90.00
_cell_angle_beta 90.00
_cell_angle_gamma 90.00
_cell_formula_units_Z 4
_cell_length_a 8.7329(2)
_cell_length_b 11.2712(3)
_cell_length_c 27.1832(7)
_cell_measurement_reflns_used 2933
_cell_measurement_temperature 296(2)
_cell_measurement_theta_max 21.18
_cell_measurement_theta_min 2.77
_cell_volume 2675.65(12)
_computing_cell_refinement 'SAINT-PLUS, Ver. 6.0, 1997'
_computing_data_collection 'SMART, 1998'
_computing_data_reduction 'SAINT-PLUS, Ver. 6.0, 1997'
_computing_molecular_graphics 'XP, Ver. 6.10, Bruker AXS Inc., 2000'
_computing_publication_material 'SHELXTL-Bruker AXS Inc., 1998'
_computing_structure_refinement 'SHELXL-97 (Sheldrick, 1997)'
_computing_structure_solution 'SHELXS-97 (Sheldrick, 1990)'
_diffrn_ambient_temperature 296(2)
_diffrn_measured_fraction_theta_full 0.988
_diffrn_measured_fraction_theta_max 0.988
_diffrn_measurement_device_type 'Bruker Smart Aepex CCD area detector'
_diffrn_measurement_method 'phi and omega scans'
_diffrn_radiation_monochromator graphite
_diffrn_radiation_source 'sealed tube'
_diffrn_radiation_type MoK\a
_diffrn_radiation_wavelength 0.71073
_diffrn_reflns_av_R_equivalents 0.0377
_diffrn_reflns_av_sigmaI/netI 0.0587
_diffrn_reflns_limit_h_max 10
_diffrn_reflns_limit_h_min -9
_diffrn_reflns_limit_k_max 12
_diffrn_reflns_limit_k_min -12
_diffrn_reflns_limit_l_max 32
_diffrn_reflns_limit_l_min -31
_diffrn_reflns_number 10926
_diffrn_reflns_theta_full 25.10
_diffrn_reflns_theta_max 25.10
_diffrn_reflns_theta_min 1.96
_exptl_absorpt_coefficient_mu 0.770
_exptl_absorpt_correction_T_max 0.9133
_exptl_absorpt_correction_T_min 0.8367
_exptl_absorpt_correction_type multi-scan
_exptl_absorpt_process_details 'SADABS(Bruker, 2000)'
_exptl_crystal_colour purple
_exptl_crystal_density_diffrn 1.493
_exptl_crystal_density_method 'not measured'
_exptl_crystal_description pillar
_exptl_crystal_F_000 1236
_exptl_crystal_size_max 0.24
_exptl_crystal_size_mid 0.22
_exptl_crystal_size_min 0.12
_refine_diff_density_max 0.223
_refine_diff_density_min -0.318
_refine_diff_density_rms 0.061
_refine_ls_abs_structure_details 'Flack H D (1983), Acta Cryst. A39, 876-881'
_refine_ls_abs_structure_Flack 0.02(2)
_refine_ls_extinction_method none
_refine_ls_goodness_of_fit_ref 1.068
_refine_ls_hydrogen_treatment constr
_refine_ls_matrix_type full
_refine_ls_number_parameters 362
_refine_ls_number_reflns 4506
_refine_ls_number_restraints 0
_refine_ls_restrained_S_all 1.068
_refine_ls_R_factor_all 0.0553
_refine_ls_R_factor_gt 0.0415
_refine_ls_shift/su_max 0.000
_refine_ls_shift/su_mean 0.000
_refine_ls_structure_factor_coef Fsqd
_refine_ls_weighting_details 'calc w=1/[\s^2^(Fo^2^)+(0.0408P)^2^+0.9312P] where P=(Fo^2^+2Fc^2^)/3'
_refine_ls_weighting_scheme calc
_refine_ls_wR_factor_gt 0.0890
_refine_ls_wR_factor_ref 0.1031
_reflns_number_gt 3730
_reflns_number_total 4506
_reflns_threshold_expression >2sigma(I)
_cod_data_source_file b913942g.txt
_cod_data_source_block K5
_cod_depositor_comments
;
The following automatic conversions were performed:

'_symmetry_cell_setting' value 'Orthorhombic' changed to
'orthorhombic' according to
/home/saulius/struct/CIF-dictionaries/cif_core.dic dictionary named
'cif_core.dic' version 2.4.2 from 2011-04-26.

Automatic conversion script
Id: cif_fix_values 1891 2012-01-12 08:04:46Z andrius 
;
_cod_database_code 7211739

loop_
_symmetry_equiv_pos_as_xyz
'x, y, z'
'-x+1/2, -y, z+1/2'
'-x, y+1/2, -z+1/2'
'x+1/2, -y+1/2, -z'

loop_
_atom_site_label
_atom_site_type_symbol
_atom_site_fract_x
_atom_site_fract_y
_atom_site_fract_z
_atom_site_U_iso_or_equiv
_atom_site_adp_type
_atom_site_occupancy
_atom_site_symmetry_multiplicity
_atom_site_calc_flag
_atom_site_refinement_flags
Co1 Co 0.56714(6) 0.50343(5) 0.131536(18) 0.03368(16) Uani 1 1 d .
N1 N 0.7119(4) 0.3703(3) 0.11768(13) 0.0419(10) Uani 1 1 d .
N2 N 0.8056(5) 0.1898(3) 0.12365(15) 0.0504(11) Uani 1 1 d .
N3 N 0.8816(4) -0.2190(3) 0.13431(16) 0.0432(10) Uani 1 1 d .
N4 N 0.7030(4) -0.3516(3) 0.12091(13) 0.0374(9) Uani 1 1 d .
O1 O 0.4015(4) 0.5367(3) 0.08676(12) 0.0520(9) Uani 1 1 d .
O2 O 0.3572(4) 0.3427(3) 0.08728(13) 0.0634(10) Uani 1 1 d .
O3 O -0.0537(3) 0.4771(3) -0.29773(10) 0.0458(8) Uani 1 1 d .
O4 O 0.0168(4) 0.6647(3) -0.28687(11) 0.0575(10) Uani 1 1 d .
O5 O -0.2786(4) 0.6358(3) -0.04581(10) 0.0426(8) Uani 1 1 d .
O6 O -0.3132(3) 0.4202(3) -0.05502(11) 0.0437(8) Uani 1 1 d .
S1 S -0.21600(12) 0.52243(10) -0.05877(4) 0.0337(3) Uani 1 1 d .
C1 C 0.3298(5) 0.4436(5) 0.07266(17) 0.0437(12) Uani 1 1 d .
C2 C 0.2013(5) 0.4633(4) 0.03584(14) 0.0355(11) Uani 1 1 d .
C3 C 0.1321(5) 0.3678(4) 0.01267(15) 0.0359(11) Uani 1 1 d .
H3 H 0.1711 0.2917 0.0170 0.043 Uiso 1 1 calc R
C4 C 0.0061(5) 0.3852(4) -0.01663(15) 0.0350(11) Uani 1 1 d .
H4 H -0.0415 0.3212 -0.0319 0.042 Uiso 1 1 calc R
C5 C -0.0490(4) 0.4987(4) -0.02316(12) 0.0303(8) Uani 1 1 d .
C6 C 0.0212(5) 0.5949(4) -0.00178(16) 0.0392(12) Uani 1 1 d .
H6 H -0.0159 0.6711 -0.0073 0.047 Uiso 1 1 calc R
C7 C 0.1472(5) 0.5773(4) 0.02793(17) 0.0400(12) Uani 1 1 d .
H7 H 0.1956 0.6417 0.0426 0.048 Uiso 1 1 calc R
C8 C -0.0285(5) 0.5690(4) -0.27136(15) 0.0402(11) Uani 1 1 d .
C9 C -0.0647(5) 0.5529(4) -0.21770(15) 0.0362(10) Uani 1 1 d .
C10 C -0.1136(5) 0.4431(4) -0.19913(16) 0.0399(12) Uani 1 1 d .
H10 H -0.1173 0.3769 -0.2195 0.048 Uiso 1 1 calc R
C11 C -0.1567(5) 0.4341(4) -0.14990(15) 0.0370(11) Uani 1 1 d .
H11 H -0.1893 0.3618 -0.1373 0.044 Uiso 1 1 calc R
C12 C -0.1506(4) 0.5332(4) -0.11988(13) 0.0304(10) Uani 1 1 d .
C13 C -0.0987(5) 0.6415(4) -0.13672(15) 0.0356(10) Uani 1 1 d .
H13 H -0.0925 0.7066 -0.1158 0.043 Uiso 1 1 calc R
C14 C -0.0560(5) 0.6504(4) -0.18589(15) 0.0372(10) Uani 1 1 d .
H14 H -0.0208 0.7227 -0.1979 0.045 Uiso 1 1 calc R
C15 C 0.8668(6) 0.3757(5) 0.10902(18) 0.0535(14) Uani 1 1 d .
H15 H 0.9225 0.4440 0.1020 0.064 Uiso 1 1 calc R
C16 C 0.9249(7) 0.2633(5) 0.11260(19) 0.0634(15) Uani 1 1 d .
H16 H 1.0267 0.2412 0.1083 0.076 Uiso 1 1 calc R
C17 C 0.6814(5) 0.2576(4) 0.12692(19) 0.0488(12) Uani 1 1 d .
H17 H 0.5845 0.2292 0.1348 0.059 Uiso 1 1 calc R
C18 C 0.8151(7) 0.0630(4) 0.1337(2) 0.0627(15) Uani 1 1 d .
H18A H 0.8955 0.0287 0.1136 0.075 Uiso 1 1 calc R
H18B H 0.7193 0.0258 0.1244 0.075 Uiso 1 1 calc R
C19 C 0.8475(5) 0.0363(4) 0.18698(19) 0.0451(12) Uani 1 1 d .
C20 C 0.7890(6) 0.1086(4) 0.22384(19) 0.0553(14) Uani 1 1 d .
H20 H 0.7363 0.1778 0.2161 0.066 Uiso 1 1 calc R
C21 C 0.8107(7) 0.0753(6) 0.2722(2) 0.0672(16) Uani 1 1 d .
H21 H 0.7693 0.1226 0.2969 0.081 Uiso 1 1 calc R
C22 C 0.8897(7) -0.0234(6) 0.2853(2) 0.0761(18) Uani 1 1 d .
H22 H 0.9028 -0.0426 0.3183 0.091 Uiso 1 1 calc R
C23 C 0.9479(7) -0.0921(5) 0.2505(2) 0.0712(18) Uani 1 1 d .
H23 H 1.0023 -0.1596 0.2595 0.085 Uiso 1 1 calc R
C24 C 0.9297(5) -0.0659(4) 0.2000(2) 0.0504(13) Uani 1 1 d .
C25 C 0.9968(5) -0.1464(4) 0.1603(2) 0.0610(16) Uani 1 1 d .
H25A H 1.0503 -0.0978 0.1364 0.073 Uiso 1 1 calc R
H25B H 1.0713 -0.1989 0.1753 0.073 Uiso 1 1 calc R
C26 C 0.7908(5) -0.3020(4) 0.15421(17) 0.0437(12) Uani 1 1 d .
H26 H 0.7902 -0.3219 0.1874 0.052 Uiso 1 1 calc R
C27 C 0.7416(6) -0.2978(4) 0.07799(17) 0.0528(14) Uani 1 1 d .
H27 H 0.6983 -0.3148 0.0475 0.063 Uiso 1 1 calc R
C28 C 0.8512(7) -0.2166(4) 0.08580(19) 0.0585(15) Uani 1 1 d .
H28 H 0.8971 -0.1682 0.0623 0.070 Uiso 1 1 calc R

loop_
_atom_site_aniso_label
_atom_site_aniso_U_11
_atom_site_aniso_U_22
_atom_site_aniso_U_33
_atom_site_aniso_U_23
_atom_site_aniso_U_13
_atom_site_aniso_U_12
Co1 0.0338(3) 0.0339(3) 0.0334(3) -0.0002(3) -0.0053(2) 0.0012(3)
N1 0.038(2) 0.040(3) 0.048(3) -0.0011(18) -0.0020(19) 0.003(2)
N2 0.053(3) 0.036(2) 0.062(3) 0.000(2) 0.002(2) 0.011(2)
N3 0.034(2) 0.027(2) 0.069(3) -0.005(2) 0.012(2) 0.0002(16)
N4 0.038(2) 0.034(2) 0.039(2) 0.0030(18) -0.0014(18) 0.0016(19)
O1 0.051(2) 0.045(2) 0.061(2) -0.0085(16) -0.0228(17) 0.0025(17)
O2 0.064(2) 0.052(2) 0.074(2) 0.014(2) -0.031(2) 0.007(2)
O3 0.0612(19) 0.045(2) 0.0314(15) -0.0043(15) 0.0045(15) 0.0013(18)
O4 0.083(3) 0.048(2) 0.0420(19) 0.0026(16) 0.0073(17) -0.013(2)
O5 0.0447(18) 0.0413(19) 0.0419(18) -0.0058(14) -0.0028(15) 0.0148(17)
O6 0.0345(17) 0.049(2) 0.0475(18) 0.0048(16) -0.0039(15) -0.0103(15)
S1 0.0310(5) 0.0390(7) 0.0312(5) -0.0005(5) -0.0039(4) 0.0024(5)
C1 0.038(3) 0.051(3) 0.042(3) 0.002(2) -0.008(2) 0.008(3)
C2 0.035(2) 0.041(3) 0.031(2) 0.0063(19) -0.0051(19) -0.002(2)
C3 0.045(3) 0.026(3) 0.037(3) -0.005(2) -0.007(2) 0.007(2)
C4 0.044(3) 0.034(3) 0.028(2) -0.0020(19) -0.009(2) -0.003(2)
C5 0.035(2) 0.030(2) 0.0260(18) 0.001(2) -0.0038(16) 0.001(2)
C6 0.043(3) 0.031(3) 0.044(3) 0.005(2) -0.010(2) 0.002(2)
C7 0.046(3) 0.026(3) 0.049(3) 0.001(2) -0.010(2) -0.001(2)
C8 0.046(3) 0.045(3) 0.030(2) -0.001(2) -0.002(2) 0.002(2)
C9 0.038(2) 0.038(3) 0.033(2) -0.0049(19) -0.007(2) 0.003(2)
C10 0.050(3) 0.031(3) 0.038(3) -0.004(2) -0.004(2) 0.005(2)
C11 0.044(3) 0.032(3) 0.036(3) 0.008(2) -0.003(2) 0.002(2)
C12 0.032(2) 0.033(3) 0.026(2) 0.0007(17) -0.0089(17) 0.0026(18)
C13 0.035(2) 0.037(3) 0.034(2) -0.003(2) -0.005(2) -0.003(2)
C14 0.039(2) 0.029(3) 0.043(3) 0.004(2) -0.005(2) -0.004(2)
C15 0.043(3) 0.054(4) 0.063(3) 0.016(3) 0.014(3) 0.004(3)
C16 0.048(3) 0.061(4) 0.082(4) 0.012(3) 0.022(3) 0.022(3)
C17 0.039(3) 0.036(3) 0.071(4) 0.000(3) -0.002(3) 0.001(2)
C18 0.085(4) 0.034(3) 0.069(4) -0.007(3) 0.000(3) 0.019(3)
C19 0.041(3) 0.029(3) 0.065(3) 0.000(2) -0.003(2) -0.006(2)
C20 0.058(3) 0.044(3) 0.064(4) -0.012(3) -0.009(3) 0.001(3)
C21 0.068(4) 0.068(4) 0.066(4) -0.017(3) 0.000(3) -0.015(4)
C22 0.101(5) 0.063(4) 0.065(4) 0.002(3) -0.025(3) -0.007(4)
C23 0.075(4) 0.052(4) 0.087(5) 0.012(3) -0.032(4) -0.003(3)
C24 0.035(3) 0.031(3) 0.085(4) -0.006(3) -0.012(3) -0.008(2)
C25 0.031(2) 0.035(3) 0.116(5) -0.002(3) -0.004(3) -0.001(2)
C26 0.041(3) 0.038(3) 0.052(3) 0.008(2) 0.001(2) -0.004(2)
C27 0.075(4) 0.046(3) 0.037(3) 0.000(2) 0.004(3) -0.001(3)
C28 0.090(4) 0.041(3) 0.044(3) 0.007(2) 0.027(3) -0.007(3)

loop_
_atom_type_symbol
_atom_type_description
_atom_type_scat_dispersion_real
_atom_type_scat_dispersion_imag
_atom_type_scat_source
C C 0.0033 0.0016 'International Tables Vol C Tables 4.2.6.8 and 6.1.1.4'
H H 0.0000 0.0000 'International Tables Vol C Tables 4.2.6.8 and 6.1.1.4'
N N 0.0061 0.0033 'International Tables Vol C Tables 4.2.6.8 and 6.1.1.4'
O O 0.0106 0.0060 'International Tables Vol C Tables 4.2.6.8 and 6.1.1.4'
S S 0.1246 0.1234 'International Tables Vol C Tables 4.2.6.8 and 6.1.1.4'
Co Co 0.3494 0.9721 'International Tables Vol C Tables 4.2.6.8 and 6.1.1.4'

loop_
_geom_angle_atom_site_label_1
_geom_angle_atom_site_label_2
_geom_angle_atom_site_label_3
_geom_angle
_geom_angle_site_symmetry_1
_geom_angle_site_symmetry_3
O1 Co1 O3 123.98(14) . 2_565
O1 Co1 N1 120.13(14) . .
O3 Co1 N1 108.08(13) 2_565 .
O1 Co1 N4 101.04(14) . 1_565
O3 Co1 N4 94.85(13) 2_565 1_565
N1 Co1 N4 101.95(14) . 1_565
C17 N1 C15 105.9(4) . .
C17 N1 Co1 123.9(3) . .
C15 N1 Co1 128.4(3) . .
C17 N2 C16 106.7(4) . .
C17 N2 C18 126.7(5) . .
C16 N2 C18 126.4(5) . .
C26 N3 C28 107.0(4) . .
C26 N3 C25 126.6(4) . .
C28 N3 C25 126.3(4) . .
C26 N4 C27 104.9(4) . .
C26 N4 Co1 125.7(3) . 1_545
C27 N4 Co1 128.6(3) . 1_545
C1 O1 Co1 113.4(3) . .
C8 O3 Co1 118.3(3) . 2_564
O5 S1 O6 118.19(18) . .
O5 S1 C12 107.09(19) . .
O6 S1 C12 108.33(19) . .
O5 S1 C5 108.34(19) . .
O6 S1 C5 109.08(19) . .
C12 S1 C5 105.03(17) . .
O2 C1 O1 124.5(4) . .
O2 C1 C2 119.5(4) . .
O1 C1 C2 116.0(4) . .
C7 C2 C3 120.1(4) . .
C7 C2 C1 119.3(4) . .
C3 C2 C1 120.5(4) . .
C4 C3 C2 120.1(4) . .
C4 C3 H3 119.9 . .
C2 C3 H3 119.9 . .
C3 C4 C5 119.2(4) . .
C3 C4 H4 120.4 . .
C5 C4 H4 120.4 . .
C6 C5 C4 121.5(4) . .
C6 C5 S1 118.6(3) . .
C4 C5 S1 119.9(3) . .
C5 C6 C7 119.3(4) . .
C5 C6 H6 120.3 . .
C7 C6 H6 120.3 . .
C6 C7 C2 119.8(4) . .
C6 C7 H7 120.1 . .
C2 C7 H7 120.1 . .
O4 C8 O3 125.2(4) . .
O4 C8 C9 120.6(4) . .
O3 C8 C9 114.2(4) . .
C14 C9 C10 119.1(4) . .
C14 C9 C8 119.5(4) . .
C10 C9 C8 121.3(4) . .
C11 C10 C9 119.5(4) . .
C11 C10 H10 120.3 . .
C9 C10 H10 120.3 . .
C12 C11 C10 119.8(4) . .
C12 C11 H11 120.1 . .
C10 C11 H11 120.1 . .
C13 C12 C11 122.0(4) . .
C13 C12 S1 118.7(3) . .
C11 C12 S1 119.2(3) . .
C12 C13 C14 118.1(4) . .
C12 C13 H13 121.0 . .
C14 C13 H13 121.0 . .
C13 C14 C9 121.4(4) . .
C13 C14 H14 119.3 . .
C9 C14 H14 119.3 . .
C16 C15 N1 108.2(5) . .
C16 C15 H15 125.9 . .
N1 C15 H15 125.9 . .
N2 C16 C15 107.1(4) . .
N2 C16 H16 126.4 . .
C15 C16 H16 126.4 . .
N1 C17 N2 112.0(4) . .
N1 C17 H17 124.0 . .
N2 C17 H17 124.0 . .
N2 C18 C19 112.8(4) . .
N2 C18 H18A 109.0 . .
C19 C18 H18A 109.0 . .
N2 C18 H18B 109.0 . .
C19 C18 H18B 109.0 . .
H18A C18 H18B 107.8 . .
C20 C19 C24 119.2(5) . .
C20 C19 C18 120.5(4) . .
C24 C19 C18 120.2(4) . .
C21 C20 C19 118.5(5) . .
C21 C20 H20 120.7 . .
C19 C20 H20 120.7 . .
C22 C21 C20 122.8(6) . .
C22 C21 H21 118.6 . .
C20 C21 H21 118.6 . .
C23 C22 C21 119.2(6) . .
C23 C22 H22 120.4 . .
C21 C22 H22 120.4 . .
C22 C23 C24 121.9(6) . .
C22 C23 H23 119.0 . .
C24 C23 H23 119.0 . .
C19 C24 C23 118.3(5) . .
C19 C24 C25 120.4(5) . .
C23 C24 C25 121.3(5) . .
N3 C25 C24 113.9(4) . .
N3 C25 H25A 108.8 . .
C24 C25 H25A 108.8 . .
N3 C25 H25B 108.8 . .
C24 C25 H25B 108.8 . .
H25A C25 H25B 107.7 . .
N4 C26 N3 111.4(4) . .
N4 C26 H26 124.3 . .
N3 C26 H26 124.3 . .
C28 C27 N4 110.2(4) . .
C28 C27 H27 124.9 . .
N4 C27 H27 124.9 . .
C27 C28 N3 106.4(4) . .
C27 C28 H28 126.8 . .
N3 C28 H28 126.8 . .

loop_
_geom_bond_atom_site_label_1
_geom_bond_atom_site_label_2
_geom_bond_distance
_geom_bond_site_symmetry_2
Co1 O1 1.927(3) .
Co1 O3 1.939(3) 2_565
Co1 N1 1.998(4) .
Co1 N4 2.040(4) 1_565
N1 C17 1.322(5) .
N1 C15 1.374(6) .
N2 C17 1.331(5) .
N2 C16 1.365(6) .
N2 C18 1.457(6) .
N3 C26 1.341(5) .
N3 C28 1.345(6) .
N3 C25 1.476(5) .
N4 C26 1.311(5) .
N4 C27 1.358(5) .
N4 Co1 2.040(4) 1_545
O1 C1 1.280(5) .
O2 C1 1.228(5) .
O3 C8 1.279(5) .
O3 Co1 1.939(3) 2_564
O4 C8 1.225(5) .
O5 S1 1.434(3) .
O6 S1 1.435(3) .
S1 C12 1.761(4) .
S1 C5 1.771(4) .
C1 C2 1.519(6) .
C2 C7 1.386(6) .
C2 C3 1.387(5) .
C3 C4 1.373(6) .
C3 H3 0.9300 .
C4 C5 1.378(5) .
C4 H4 0.9300 .
C5 C6 1.375(5) .
C6 C7 1.379(6) .
C6 H6 0.9300 .
C7 H7 0.9300 .
C8 C9 1.503(6) .
C9 C14 1.401(5) .
C9 C10 1.402(6) .
C10 C11 1.394(6) .
C10 H10 0.9300 .
C11 C12 1.384(5) .
C11 H11 0.9300 .
C12 C13 1.380(5) .
C13 C14 1.391(6) .
C13 H13 0.9300 .
C14 H14 0.9300 .
C15 C16 1.368(6) .
C15 H15 0.9300 .
C16 H16 0.9300 .
C17 H17 0.9300 .
C18 C19 1.506(7) .
C18 H18A 0.9700 .
C18 H18B 0.9700 .
C19 C20 1.389(7) .
C19 C24 1.403(6) .
C20 C21 1.380(8) .
C20 H20 0.9300 .
C21 C22 1.357(8) .
C21 H21 0.9300 .
C22 C23 1.324(8) .
C22 H22 0.9300 .
C23 C24 1.412(7) .
C23 H23 0.9300 .
C24 C25 1.528(7) .
C25 H25A 0.9700 .
C25 H25B 0.9700 .
C26 H26 0.9300 .
C27 C28 1.341(7) .
C27 H27 0.9300 .
C28 H28 0.9300 .

loop_
_geom_torsion_atom_site_label_1
_geom_torsion_atom_site_label_2
_geom_torsion_atom_site_label_3
_geom_torsion_atom_site_label_4
_geom_torsion
_geom_torsion_site_symmetry_1
O1 Co1 N1 C17 -80.0(4) .
O3 Co1 N1 C17 70.4(4) 2_565
N4 Co1 N1 C17 169.6(4) 1_565
O1 Co1 N1 C15 117.2(4) .
O3 Co1 N1 C15 -92.4(4) 2_565
N4 Co1 N1 C15 6.8(4) 1_565
O3 Co1 O1 C1 -100.5(3) 2_565
N1 Co1 O1 C1 45.0(4) .
N4 Co1 O1 C1 155.9(3) 1_565
Co1 O1 C1 O2 3.0(6) .
Co1 O1 C1 C2 -177.9(3) .
O2 C1 C2 C7 165.3(4) .
O1 C1 C2 C7 -13.9(6) .
O2 C1 C2 C3 -10.6(6) .
O1 C1 C2 C3 170.2(4) .
C7 C2 C3 C4 -2.6(6) .
C1 C2 C3 C4 173.3(4) .
C2 C3 C4 C5 0.9(6) .
C3 C4 C5 C6 1.3(6) .
C3 C4 C5 S1 -177.4(3) .
O5 S1 C5 C6 -19.1(4) .
O6 S1 C5 C6 -148.9(3) .
C12 S1 C5 C6 95.1(3) .
O5 S1 C5 C4 159.7(3) .
O6 S1 C5 C4 29.8(4) .
C12 S1 C5 C4 -86.1(3) .
C4 C5 C6 C7 -1.7(6) .
S1 C5 C6 C7 177.0(3) .
C5 C6 C7 C2 0.0(7) .
C3 C2 C7 C6 2.1(6) .
C1 C2 C7 C6 -173.8(4) .
Co1 O3 C8 O4 -14.7(6) 2_564
Co1 O3 C8 C9 163.2(3) 2_564
O4 C8 C9 C14 4.2(7) .
O3 C8 C9 C14 -173.9(4) .
O4 C8 C9 C10 -178.6(4) .
O3 C8 C9 C10 3.3(6) .
C14 C9 C10 C11 1.9(7) .
C8 C9 C10 C11 -175.4(4) .
C9 C10 C11 C12 -0.1(7) .
C10 C11 C12 C13 -1.9(6) .
C10 C11 C12 S1 176.3(3) .
O5 S1 C12 C13 30.5(4) .
O6 S1 C12 C13 159.0(3) .
C5 S1 C12 C13 -84.6(3) .
O5 S1 C12 C11 -147.8(3) .
O6 S1 C12 C11 -19.3(4) .
C5 S1 C12 C11 97.1(3) .
C11 C12 C13 C14 2.0(6) .
S1 C12 C13 C14 -176.3(3) .
C12 C13 C14 C9 -0.1(6) .
C10 C9 C14 C13 -1.8(7) .
C8 C9 C14 C13 175.5(4) .
C17 N1 C15 C16 1.0(6) .
Co1 N1 C15 C16 166.3(3) .
C17 N2 C16 C15 -0.6(6) .
C18 N2 C16 C15 -176.2(5) .
N1 C15 C16 N2 -0.3(6) .
C15 N1 C17 N2 -1.5(6) .
Co1 N1 C17 N2 -167.5(3) .
C16 N2 C17 N1 1.3(6) .
C18 N2 C17 N1 176.9(4) .
C17 N2 C18 C19 -87.8(6) .
C16 N2 C18 C19 86.9(6) .
N2 C18 C19 C20 34.2(7) .
N2 C18 C19 C24 -149.6(4) .
C24 C19 C20 C21 -1.6(7) .
C18 C19 C20 C21 174.6(5) .
C19 C20 C21 C22 1.6(8) .
C20 C21 C22 C23 -0.6(9) .
C21 C22 C23 C24 -0.3(9) .
C20 C19 C24 C23 0.8(7) .
C18 C19 C24 C23 -175.5(5) .
C20 C19 C24 C25 -179.4(4) .
C18 C19 C24 C25 4.3(6) .
C22 C23 C24 C19 0.1(8) .
C22 C23 C24 C25 -179.6(5) .
C26 N3 C25 C24 -62.4(6) .
C28 N3 C25 C24 119.7(5) .
C19 C24 C25 N3 -73.8(6) .
C23 C24 C25 N3 106.0(5) .
C27 N4 C26 N3 0.6(5) .
Co1 N4 C26 N3 171.4(3) 1_545
C28 N3 C26 N4 -0.7(5) .
C25 N3 C26 N4 -178.9(4) .
C26 N4 C27 C28 -0.2(5) .
Co1 N4 C27 C28 -170.6(3) 1_545
N4 C27 C28 N3 -0.2(6) .
C26 N3 C28 C27 0.6(5) .
C25 N3 C28 C27 178.8(4) .
